data_7203169
loop_
_publ_author_name
'Covelo, Berta'
'Carballo, Rosa'
'V\'azquez-L\'opez, Ezequiel M.'
'Garc\'ia-Mart\'inez, Emilia'
'Casti\~neiras, Alfonso'
'Balboa, Susana'
'Nicl\'os, Juan'

_publ_section_title
;
 Supramolecular architectures of neutral and cationic complexes of
 transition metals with lactate and 1,10-phenanthroline
;
_journal_issue 2
_journal_name_full CrystEngComm
_journal_page_first 167
_journal_paper_doi 10.1039/b515539h
_journal_volume 8
_journal_year 2006
_chemical_formula_sum 'C18 H22 Cu N2 O8'
_chemical_formula_weight 457.92
_chemical_name_systematic
;
?
;
_space_group_IT_number 43
_symmetry_cell_setting orthorhombic
_symmetry_space_group_name_Hall 'F 2 -2d'
_symmetry_space_group_name_H-M 'F d d 2'
_atom_sites_solution_hydrogens difmap
_atom_sites_solution_primary direct
_atom_sites_solution_secondary difmap
_audit_creation_method SHELXL-97
_cell_angle_alpha 90.00
_cell_angle_beta 90.00
_cell_angle_gamma 90.00
_cell_formula_units_Z 8
_cell_length_a 12.6879(12)
_cell_length_b 27.985(3)
_cell_length_c 10.8363(11)
_cell_measurement_temperature 293(2)
_cell_volume 3847.7(7)
_computing_cell_refinement 'Bruker SMART'
_computing_data_collection 'Bruker SMART'
_computing_data_reduction 'Bruker SHELXTL'
_computing_molecular_graphics 'Bruker SHELXTL'
_computing_publication_material 'Bruker SHELXTL'
_computing_structure_refinement 'SHELXL-97 (Sheldrick, 1997)'
_computing_structure_solution 'SHELXS-97 (Sheldrick, 1990)'
_diffrn_ambient_temperature 293(2)
_diffrn_measured_fraction_theta_full 0.993
_diffrn_measured_fraction_theta_max 0.993
_diffrn_measurement_device_type 'CCD area detector'
_diffrn_measurement_method 'phi and omega scans'
_diffrn_radiation_monochromator graphite
_diffrn_radiation_source 'fine-focus sealed tube'
_diffrn_radiation_type MoK\a
_diffrn_radiation_wavelength 0.71073
_diffrn_reflns_av_R_equivalents 0.0487
_diffrn_reflns_av_sigmaI/netI 0.0756
_diffrn_reflns_limit_h_max 16
_diffrn_reflns_limit_h_min -14
_diffrn_reflns_limit_k_max 34
_diffrn_reflns_limit_k_min -36
_diffrn_reflns_limit_l_max 14
_diffrn_reflns_limit_l_min -12
_diffrn_reflns_number 5975
_diffrn_reflns_theta_full 27.96
_diffrn_reflns_theta_max 27.96
_diffrn_reflns_theta_min 2.58
_exptl_absorpt_coefficient_mu 1.185
_exptl_absorpt_correction_T_max 1.0000
_exptl_absorpt_correction_T_min 0.8128
_exptl_absorpt_correction_type multi-scan
_exptl_crystal_colour blue
_exptl_crystal_density_diffrn 1.581
_exptl_crystal_density_method 'not measured'
_exptl_crystal_description prism
_exptl_crystal_F_000 1896
_exptl_crystal_size_max .23
_exptl_crystal_size_mid .14
_exptl_crystal_size_min .13
_refine_diff_density_max 0.591
_refine_diff_density_min -0.256
_refine_diff_density_rms 0.052
_refine_ls_abs_structure_details 'Flack H D (1983), Acta Cryst. A39, 876-881'
_refine_ls_abs_structure_Flack 0.020(19)
_refine_ls_extinction_method none
_refine_ls_goodness_of_fit_ref 0.883
_refine_ls_hydrogen_treatment mixed
_refine_ls_matrix_type full
_refine_ls_number_parameters 145
_refine_ls_number_reflns 2024
_refine_ls_number_restraints 4
_refine_ls_restrained_S_all 0.885
_refine_ls_R_factor_all 0.0666
_refine_ls_R_factor_gt 0.0404
_refine_ls_shift/su_max 0.000
_refine_ls_shift/su_mean 0.000
_refine_ls_structure_factor_coef Fsqd
_refine_ls_weighting_details 'calc w=1/[\s^2^(Fo^2^)+(0.0229P)^2^+0.0000P] where P=(Fo^2^+2Fc^2^)/3'
_refine_ls_weighting_scheme calc
_refine_ls_wR_factor_gt 0.0628
_refine_ls_wR_factor_ref 0.0681
_reflns_number_gt 1449
_reflns_number_total 2024
_reflns_threshold_expression >2sigma(I)
_cod_data_source_file b515539h.txt
_cod_data_source_block culd_culphen
_cod_depositor_comments
;
The following automatic conversions were performed:
'_symmetry_cell_setting' value 'Orthorhombic' changed to 'orthorhombic'
according to '/home/saulius/struct/CIF-dictionaries/cif_core.dic'
dictionary named 'cif_core.dic' version 2.4.1 from 2010-06-29.

Automatic conversion script
Id: cif_fix_enum 1527 2010-12-29 10:47:43Z saulius 
;
_cod_original_sg_symbol_H-M Fdd2
_cod_database_code 7203169

loop_
_symmetry_equiv_pos_as_xyz
'x, y, z'
'-x, -y, z'
'x+1/4, -y+1/4, z+1/4'
'-x+1/4, y+1/4, z+1/4'
'x, y+1/2, z+1/2'
'-x, -y+1/2, z+1/2'
'x+1/4, -y+3/4, z+3/4'
'-x+1/4, y+3/4, z+3/4'
'x+1/2, y, z+1/2'
'-x+1/2, -y, z+1/2'
'x+3/4, -y+1/4, z+3/4'
'-x+3/4, y+1/4, z+3/4'
'x+1/2, y+1/2, z'
'-x+1/2, -y+1/2, z'
'x+3/4, -y+3/4, z+1/4'
'-x+3/4, y+3/4, z+1/4'

loop_
_atom_site_label
_atom_site_type_symbol
_atom_site_fract_x
_atom_site_fract_y
_atom_site_fract_z
_atom_site_U_iso_or_equiv
_atom_site_adp_type
_atom_site_occupancy
_atom_site_symmetry_multiplicity
_atom_site_calc_flag
_atom_site_refinement_flags
_atom_site_disorder_assembly
_atom_site_disorder_group
Cu Cu 0.2500 0.2500 0.03214(5) 0.03684(17) Uani 1 2 d S . .
O11 O 0.2194(2) 0.30005(11) 0.1550(3) 0.0410(7) Uani 1 1 d . . .
O12 O 0.1195(2) 0.32832(8) 0.3042(3) 0.0528(7) Uani 1 1 d . . .
O13 O 0.0700(2) 0.24391(10) 0.0715(2) 0.0454(7) Uani 1 1 d D . .
H13 H 0.046(3) 0.2195(11) 0.037(4) 0.087(17) Uiso 1 1 d D . .
C11 C 0.1367(3) 0.29930(12) 0.2183(3) 0.0354(9) Uani 1 1 d . . .
C12 C 0.0513(3) 0.26169(13) 0.1908(3) 0.0394(9) Uani 1 1 d . . .
H12 H -0.0171 0.2779 0.1903 0.047 Uiso 1 1 calc R . .
C13 C 0.0483(3) 0.22344(12) 0.2900(4) 0.0471(10) Uani 1 1 d . . .
H13A H 0.0015 0.1983 0.2650 0.071 Uiso 1 1 calc R . .
H13B H 0.0237 0.2371 0.3659 0.071 Uiso 1 1 calc R . .
H13C H 0.1178 0.2107 0.3017 0.071 Uiso 1 1 calc R . .
N1 N 0.2588(2) 0.20320(15) -0.1086(3) 0.0345(9) Uani 1 1 d . . .
C1 C 0.2668(3) 0.15596(14) -0.1070(4) 0.0441(10) Uani 1 1 d . . .
H1 H 0.2688 0.1406 -0.0309 0.053 Uiso 1 1 calc R . .
C2 C 0.2724(3) 0.12826(13) -0.2137(4) 0.0468(9) Uani 1 1 d . . .
H2 H 0.2775 0.0952 -0.2081 0.056 Uiso 1 1 calc R . .
C3 C 0.2703(3) 0.14977(14) -0.3248(4) 0.0484(11) Uani 1 1 d . . .
H3 H 0.2755 0.1316 -0.3964 0.058 Uiso 1 1 calc R . .
C4 C 0.2603(3) 0.19981(13) -0.3330(3) 0.0392(9) Uani 1 1 d . . .
C5 C 0.2555(2) 0.22429(11) -0.2214(3) 0.0342(8) Uani 1 1 d . . .
C6 C 0.2557(4) 0.22559(13) -0.4464(4) 0.0512(11) Uani 1 1 d . . .
H6 H 0.2605 0.2092 -0.5209 0.061 Uiso 1 1 calc R . .
O1 O 0.2579(3) 0.40686(12) 0.2762(3) 0.0618(8) Uani 1 1 d D . .
H1W H 0.292(3) 0.4112(14) 0.204(2) 0.060(14) Uiso 1 1 d D . .
H2W H 0.209(4) 0.3863(19) 0.257(6) 0.16(3) Uiso 1 1 d D . .

loop_
_atom_site_aniso_label
_atom_site_aniso_U_11
_atom_site_aniso_U_22
_atom_site_aniso_U_33
_atom_site_aniso_U_23
_atom_site_aniso_U_13
_atom_site_aniso_U_12
Cu 0.0471(3) 0.0319(3) 0.0316(3) 0.000 0.000 -0.0014(5)
O11 0.0498(15) 0.0329(17) 0.0402(18) -0.0050(13) 0.0061(14) -0.0024(15)
O12 0.0770(19) 0.0354(15) 0.0458(16) -0.0103(14) 0.0144(15) 0.0020(13)
O13 0.0582(16) 0.0452(17) 0.0328(17) -0.0024(15) -0.0073(11) -0.0113(15)
C11 0.047(2) 0.028(2) 0.032(2) 0.0048(17) -0.0036(19) 0.0081(18)
C12 0.040(2) 0.040(2) 0.039(2) 0.0044(18) 0.0048(18) 0.0016(18)
C13 0.058(2) 0.039(2) 0.044(2) 0.009(2) 0.010(3) -0.0026(17)
N1 0.0383(18) 0.032(2) 0.0328(19) 0.0031(15) -0.0010(16) -0.0050(17)
C1 0.050(3) 0.037(2) 0.046(2) 0.0067(19) 0.002(2) 0.000(2)
C2 0.062(2) 0.027(2) 0.052(2) -0.006(2) 0.005(3) 0.0035(18)
C3 0.055(3) 0.044(2) 0.047(3) -0.014(2) 0.002(2) -0.004(2)
C4 0.042(2) 0.035(2) 0.040(2) -0.0095(17) 0.003(2) 0.004(2)
C5 0.0290(16) 0.0351(19) 0.038(2) 0.0013(17) 0.005(3) 0.0005(15)
C6 0.057(2) 0.063(2) 0.034(3) -0.015(2) 0.000(2) 0.009(3)
O1 0.072(2) 0.0476(19) 0.066(2) -0.0163(17) 0.021(2) -0.0066(16)

loop_
_atom_type_symbol
_atom_type_description
_atom_type_scat_dispersion_real
_atom_type_scat_dispersion_imag
_atom_type_scat_source
C C 0.0033 0.0016 'International Tables Vol C Tables 4.2.6.8 and 6.1.1.4'
H H 0.0000 0.0000 'International Tables Vol C Tables 4.2.6.8 and 6.1.1.4'
N N 0.0061 0.0033 'International Tables Vol C Tables 4.2.6.8 and 6.1.1.4'
O O 0.0106 0.0060 'International Tables Vol C Tables 4.2.6.8 and 6.1.1.4'
Cu Cu 0.3201 1.2651 'International Tables Vol C Tables 4.2.6.8 and 6.1.1.4'

loop_
_geom_angle_atom_site_label_1
_geom_angle_atom_site_label_2
_geom_angle_atom_site_label_3
_geom_angle
_geom_angle_site_symmetry_1
_geom_angle_site_symmetry_3
_geom_angle_publ_flag
O11 Cu O11 95.02(17) . 14 ?
O11 Cu N1 170.00(14) . . ?
O11 Cu N1 92.20(10) 14 . ?
O11 Cu N1 92.20(10) . 14 ?
O11 Cu N1 170.00(14) 14 14 ?
N1 Cu N1 81.5(2) . 14 ?
O11 Cu O13 91.00(10) . 14 ?
O11 Cu O13 74.63(11) 14 14 ?
N1 Cu O13 97.58(10) . 14 ?
N1 Cu O13 98.38(11) 14 14 ?
O11 Cu O13 74.63(11) . . ?
O11 Cu O13 91.00(10) 14 . ?
N1 Cu O13 98.38(10) . . ?
N1 Cu O13 97.58(10) 14 . ?
O13 Cu O13 158.88(12) 14 . ?
C11 O11 Cu 121.5(3) . . ?
C12 O13 Cu 107.9(2) . . ?
O11 C11 O12 122.7(4) . . ?
O11 C11 C12 119.6(3) . . ?
O12 C11 C12 117.6(3) . . ?
O13 C12 C13 113.9(3) . . ?
O13 C12 C11 107.5(3) . . ?
C13 C12 C11 111.3(3) . . ?
C1 N1 C5 116.6(4) . . ?
C1 N1 Cu 130.0(3) . . ?
C5 N1 Cu 113.4(3) . . ?
N1 C1 C2 123.2(4) . . ?
C3 C2 C1 119.5(3) . . ?
C2 C3 C4 120.1(4) . . ?
C5 C4 C3 116.0(3) . . ?
C5 C4 C6 119.9(3) . . ?
C3 C4 C6 124.1(3) . . ?
N1 C5 C4 124.5(3) . . ?
N1 C5 C5 115.8(2) . 14 ?
C4 C5 C5 119.6(2) . 14 ?
C6 C6 C4 120.5(2) 14 . ?

loop_
_geom_bond_atom_site_label_1
_geom_bond_atom_site_label_2
_geom_bond_distance
_geom_bond_site_symmetry_2
_geom_bond_publ_flag
Cu O11 1.971(3) . ?
Cu O11 1.971(3) 14 ?
Cu N1 2.013(4) . ?
Cu N1 2.013(4) 14 ?
Cu O13 2.330(3) 14 ?
Cu O13 2.330(3) . ?
O11 C11 1.253(4) . ?
O12 C11 1.254(4) . ?
O13 C12 1.405(4) . ?
C11 C12 1.540(5) . ?
C12 C13 1.517(5) . ?
N1 C1 1.326(5) . ?
N1 C5 1.358(5) . ?
C1 C2 1.394(6) . ?
C2 C3 1.347(6) . ?
C3 C4 1.409(5) . ?
C4 C5 1.392(5) . ?
C4 C6 1.426(5) . ?
C5 C5 1.445(6) 14 ?
C6 C6 1.374(7) 14 ?

loop_
_geom_hbond_atom_site_label_D
_geom_hbond_atom_site_label_H
_geom_hbond_atom_site_label_A
_geom_hbond_distance_DH
_geom_hbond_distance_HA
_geom_hbond_distance_DA
_geom_hbond_angle_DHA
_geom_hbond_site_symmetry_A
O13 H13 O1 0.834(19) 1.89(3) 2.674(4) 157(5) 8_544
O1 H1W O12 0.904(19) 1.92(2) 2.823(4) 177(4) 7_554
O1 H2W O12 0.87(2) 2.04(4) 2.829(4) 149(6) .
C1 H1 O12 0.93 2.64 3.281(5) 126.7 8_544
